data_3500009
loop_
_publ_author_name
'Armel Le Bail'

_publ_section_comment
;
Solved in direct space by the ESPOIR software (Le Bail, A. (2001). Mater 
Sci. Forum, 378, 65-70) to Rp = 13.6 percent.

Unrefined due to dataset limited to 54(2-theta degrees).

Original data are from Table 2 in :
Pawley, G.S. (1981). J. Appl. Cryst. 14, 357-361.
Powder pattern rebuilt in P2/m from these Pawley extracted intensity data.
|Fhkl| then re-extracted in P21/n by the Le Bail method...

Study given as an example into the chapter 'Data reduction to Fhkl',
International Tables for Crystallography, Volume H - Powder Diffraction,
to be published in 2012(?).
;
_publ_section_title
;
 Data reduction to |Fhkl|
;
_journal_name_full 'Personal communication to COD'
_journal_year 2012
_chemical_formula_sum 'C6 F10'
_chemical_formula_weight 262.06
_chemical_name_systematic
; 
decafluorocyclohexene
;
_space_group_IT_number 14
_symmetry_cell_setting monoclinic
_symmetry_space_group_name_Hall '-P 2yn'
_symmetry_space_group_name_H-M 'P 1 21/n 1'
_audit_update_record
;
2012-02-27
;
_cell_angle_alpha 90.00000
_cell_angle_beta 113.34(1)
_cell_angle_gamma 90.00000
_cell_formula_units_Z 4
_cell_length_a 11.915(3)
_cell_length_b 7.247(2)
_cell_length_c 9.663(2)
_cell_measurement_temperature 4.2
_cell_volume 766.1(3)
_computing_structure_solution ESPOIR
_diffrn_ambient_temperature 4.2
_diffrn_radiation_probe neutron
_diffrn_radiation_type 'Constant Wavelength Neutron Diffraction'
_diffrn_radiation_wavelength 1.90900
_diffrn_source 'nuclear reactor'
_diffrn_source_type 'D1A - ILL - Grenoble - France'
_cod_data_source_file C6F10-ESPOIR.cif
_cod_data_source_block C6F10
_cod_depositor_comments 'Added detail on structure solution'
_cod_database_code 3500009

loop_
_symmetry_equiv_pos_as_xyz
x,y,z
-x+1/2,y+1/2,-z+1/2
-x,-y,-z
x+1/2,-y+1/2,z+1/2

loop_
_atom_site_label
_atom_site_type_symbol
_atom_site_fract_x
_atom_site_fract_y
_atom_site_fract_z
C1 C 0.72845 0.67937 -0.03636
C2 C 0.79459 0.50981 0.04909
C3 C 0.64935 0.63124 -0.19967
C4 C 0.70362 0.36222 0.04943
C5 C 0.57698 0.45780 -0.21471
C6 C 0.60203 0.33546 -0.10224
F1 F 0.65730 0.74970 0.03118
F2 F 0.80947 0.81257 -0.03165
F3 F 0.86815 0.55450 0.19251
F4 F 0.86787 0.44193 -0.01641
F5 F 0.72372 0.60968 -0.27536
F6 F 0.57586 0.77712 -0.26519
F7 F 0.76495 0.20232 0.10331
F8 F 0.65484 0.41324 0.14964
F9 F 0.48321 0.42257 -0.34763
F10 F 0.53213 0.18233 -0.12617

loop_
_atom_type_symbol
_atom_type_scat_length_neutron
_atom_type_scat_source
F 0.56540 V.F._Sears_Neutron_News_3_26_(1992)
C 0.66460 V.F._Sears_Neutron_News_3_26_(1992)
